data_4119198
loop_
_publ_author_name
'Bin Xiao'
'Zhao-Jing Liu'
'Lei Liu'
'Yao Fu'

_publ_section_title
;
 Palladium-Catalyzed C-H Activation/Cross-Coupling of Pyridine N-Oxides
 with Nonactivated Secondary Alkyl Bromides
;
_journal_name_full 'Journal of the American Chemical Society'
_journal_page_first 616
_journal_page_last 619
_journal_paper_doi 10.1021/ja3113752
_journal_volume 135
_journal_year 2013
_chemical_absolute_configuration ad
_chemical_formula_sum 'C18 H19 N O'
_chemical_formula_weight 265.34
_chemical_name_systematic
; 
 ? 
;
_space_group_IT_number 14
_symmetry_cell_setting monoclinic
_symmetry_space_group_name_Hall '-P 2ybc'
_symmetry_space_group_name_H-M 'P 1 21/c 1'
_atom_sites_solution_hydrogens geom
_atom_sites_solution_primary direct
_atom_sites_solution_secondary difmap
_audit_creation_method SHELXL-97
_cell_angle_alpha 90.00
_cell_angle_beta 97.5400(10)
_cell_angle_gamma 90.00
_cell_formula_units_Z 4
_cell_length_a 11.32320(10)
_cell_length_b 6.41610(10)
_cell_length_c 19.3960(2)
_cell_measurement_reflns_used 13259
_cell_measurement_temperature 290(2)
_cell_measurement_theta_max 69.4155
_cell_measurement_theta_min 3.9348
_cell_volume 1396.95(3)
_computing_cell_refinement 'CrysAlisPro (Oxford Diffraction Ltd.)'
_computing_data_collection 'CrysAlisPro (Oxford Diffraction Ltd.)'
_computing_data_reduction 'CrysAlisPro (Oxford Diffraction Ltd.)'
_computing_molecular_graphics 'Ortep-3 (L. J. Farrugia, 2001)'
_computing_publication_material SHELXL-97
_computing_structure_refinement 'SHELXL-97 (Sheldrick, 1997)'
_computing_structure_solution 'SHELXS-97 (Sheldrick, 1997)'
_diffrn_ambient_temperature 293(2)
_diffrn_detector_area_resol_mean 15.9149
_diffrn_measured_fraction_theta_full 0.994
_diffrn_measured_fraction_theta_max 0.994
_diffrn_measurement_device_type 'Gemini S Ultra, Oxford Diffraction'
_diffrn_measurement_method '\w scans'
_diffrn_radiation_monochromator mirror
_diffrn_radiation_source 'Enhance Ultra (Cu) x-ray Source'
_diffrn_radiation_type CuK\a
_diffrn_radiation_wavelength 1.54184
_diffrn_reflns_av_R_equivalents 0.0188
_diffrn_reflns_av_sigmaI/netI 0.0092
_diffrn_reflns_limit_h_max 13
_diffrn_reflns_limit_h_min -13
_diffrn_reflns_limit_k_max 7
_diffrn_reflns_limit_k_min -7
_diffrn_reflns_limit_l_max 22
_diffrn_reflns_limit_l_min -22
_diffrn_reflns_number 16491
_diffrn_reflns_theta_full 65.09
_diffrn_reflns_theta_max 65.09
_diffrn_reflns_theta_min 3.94
_exptl_absorpt_coefficient_mu 0.603
_exptl_absorpt_correction_T_max 0.8492
_exptl_absorpt_correction_T_min 0.8120
_exptl_absorpt_correction_type multi-scan
_exptl_absorpt_process_details
;
CrysAlisPro, Oxford Diffraction Ltd.,
Version 1.171.34.44 (release 25-10-2010 CrysAlis171 .NET)
(compiled Oct 25 2010,18:11:34)
empirical absorption correction using spherical harmonics,
 implemented in SCALE3 ABSPACK scaling algorithm.
;
_exptl_crystal_density_diffrn 1.262
_exptl_crystal_F_000 568
_exptl_crystal_size_max 0.36
_exptl_crystal_size_mid 0.32
_exptl_crystal_size_min 0.28
_refine_diff_density_max 0.342
_refine_diff_density_min -0.151
_refine_diff_density_rms 0.031
_refine_ls_extinction_method none
_refine_ls_goodness_of_fit_ref 1.060
_refine_ls_hydrogen_treatment constr
_refine_ls_matrix_type full
_refine_ls_number_parameters 181
_refine_ls_number_reflns 2367
_refine_ls_number_restraints 0
_refine_ls_restrained_S_all 1.060
_refine_ls_R_factor_all 0.0486
_refine_ls_R_factor_gt 0.0470
_refine_ls_shift/su_max 0.000
_refine_ls_shift/su_mean 0.000
_refine_ls_structure_factor_coef Fsqd
_refine_ls_weighting_details 'calc w=1/[\s^2^(Fo^2^)+(0.0609P)^2^+0.4772P] where P=(Fo^2^+2Fc^2^)/3'
_refine_ls_weighting_scheme calc
_refine_ls_wR_factor_gt 0.1245
_refine_ls_wR_factor_ref 0.1258
_reflns_number_gt 2252
_reflns_number_total 2367
_reflns_threshold_expression >2sigma(I)
_cod_data_source_file ja3113752_si_001.cif
_cod_data_source_block shelxl
_cod_original_sg_symbol_H-M 'P 21/c'
_cod_database_code 4119198

loop_
_symmetry_equiv_pos_as_xyz
'x, y, z'
'-x, y+1/2, -z+1/2'
'-x, -y, -z'
'x, -y-1/2, z-1/2'

loop_
_atom_site_label
_atom_site_type_symbol
_atom_site_fract_x
_atom_site_fract_y
_atom_site_fract_z
_atom_site_U_iso_or_equiv
_atom_site_adp_type
_atom_site_occupancy
_atom_site_symmetry_multiplicity
_atom_site_calc_flag
_atom_site_refinement_flags
O1 O 0.73877(11) 0.27948(17) 0.49151(6) 0.0567(4) Uani 1 1 d .
N1 N 0.74723(11) 0.46377(19) 0.52004(6) 0.0433(3) Uani 1 1 d .
C7 C 0.69103(13) 0.5042(2) 0.57744(7) 0.0433(4) Uani 1 1 d .
C5 C 0.61635(13) 0.3404(3) 0.60336(8) 0.0448(4) Uani 1 1 d .
C9 C 0.77498(17) 0.8486(3) 0.58296(9) 0.0581(5) Uani 1 1 d .
H9 H 0.7858 0.9776 0.6048 0.070 Uiso 1 1 calc R
C6 C 0.52848(14) 0.2361(3) 0.55949(8) 0.0503(4) Uani 1 1 d .
H6 H 0.5179 0.2658 0.5122 0.060 Uiso 1 1 calc R
C11 C 0.81442(14) 0.6135(2) 0.49226(8) 0.0464(4) Uani 1 1 d .
C1 C 0.45691(15) 0.0893(3) 0.58530(10) 0.0571(4) Uani 1 1 d .
H1 H 0.3983 0.0213 0.5555 0.069 Uiso 1 1 calc R
C8 C 0.70653(16) 0.6979(3) 0.60854(8) 0.0526(4) Uani 1 1 d .
H8 H 0.6698 0.7266 0.6476 0.063 Uiso 1 1 calc R
C12 C 0.86575(14) 0.5483(3) 0.42781(8) 0.0492(4) Uani 1 1 d .
H12 H 0.9079 0.4156 0.4365 0.059 Uiso 1 1 calc R
C18 C 0.85873(18) 0.8479(3) 0.35596(10) 0.0660(5) Uani 1 1 d .
H18A H 0.8033 0.9131 0.3835 0.079 Uiso 1 1 calc R
H18B H 0.8960 0.9527 0.3300 0.079 Uiso 1 1 calc R
C2 C 0.47214(16) 0.0432(3) 0.65534(10) 0.0611(5) Uani 1 1 d .
H2 H 0.4245 -0.0572 0.6726 0.073 Uiso 1 1 calc R
C4 C 0.62953(16) 0.2935(3) 0.67417(8) 0.0546(4) Uani 1 1 d .
H4 H 0.6871 0.3624 0.7045 0.066 Uiso 1 1 calc R
C15 C 0.90898(17) 0.5815(4) 0.28141(10) 0.0689(5) Uani 1 1 d .
H15A H 0.9289 0.6606 0.2419 0.083 Uiso 1 1 calc R
H15B H 0.8941 0.4377 0.2675 0.083 Uiso 1 1 calc R
C17 C 0.94964(16) 0.7089(3) 0.39958(9) 0.0570(4) Uani 1 1 d .
H17 H 1.0045 0.7813 0.4350 0.068 Uiso 1 1 calc R
C10 C 0.82730(16) 0.8053(3) 0.52445(9) 0.0541(4) Uani 1 1 d .
H10 H 0.8724 0.9077 0.5062 0.065 Uiso 1 1 calc R
C3 C 0.55772(17) 0.1455(3) 0.69963(9) 0.0619(5) Uani 1 1 d .
H3 H 0.5674 0.1151 0.7469 0.074 Uiso 1 1 calc R
C13 C 0.76558(16) 0.5227(3) 0.36495(9) 0.0566(4) Uani 1 1 d .
H13A H 0.7626 0.3808 0.3476 0.068 Uiso 1 1 calc R
H13B H 0.6884 0.5593 0.3780 0.068 Uiso 1 1 calc R
C14 C 0.80221(17) 0.6755(3) 0.31033(10) 0.0652(5) Uani 1 1 d .
H14 H 0.7371 0.7200 0.2751 0.078 Uiso 1 1 calc R
C16 C 1.00800(17) 0.5972(4) 0.34332(10) 0.0697(5) Uani 1 1 d .
H16A H 1.0356 0.4598 0.3589 0.084 Uiso 1 1 calc R
H16B H 1.0750 0.6766 0.3310 0.084 Uiso 1 1 calc R

loop_
_atom_site_aniso_label
_atom_site_aniso_U_11
_atom_site_aniso_U_22
_atom_site_aniso_U_33
_atom_site_aniso_U_23
_atom_site_aniso_U_13
_atom_site_aniso_U_12
O1 0.0788(8) 0.0369(6) 0.0601(7) -0.0103(5) 0.0298(6) -0.0061(5)
N1 0.0544(7) 0.0355(7) 0.0411(7) -0.0016(5) 0.0099(6) 0.0034(5)
C7 0.0466(8) 0.0462(8) 0.0370(7) -0.0009(6) 0.0052(6) 0.0103(6)
C5 0.0455(8) 0.0495(9) 0.0408(8) -0.0007(7) 0.0110(6) 0.0122(7)
C9 0.0789(12) 0.0399(9) 0.0528(9) -0.0093(7) -0.0015(8) 0.0064(8)
C6 0.0468(8) 0.0607(10) 0.0442(8) -0.0010(7) 0.0082(7) 0.0094(7)
C11 0.0554(9) 0.0400(8) 0.0435(8) 0.0024(6) 0.0050(7) 0.0002(7)
C1 0.0451(9) 0.0640(11) 0.0636(10) -0.0058(9) 0.0122(8) 0.0044(8)
C8 0.0626(10) 0.0515(10) 0.0429(8) -0.0080(7) 0.0044(7) 0.0138(8)
C12 0.0521(9) 0.0470(9) 0.0490(9) 0.0043(7) 0.0086(7) 0.0018(7)
C18 0.0705(12) 0.0586(11) 0.0707(12) 0.0150(9) 0.0162(9) 0.0066(9)
C2 0.0568(10) 0.0626(11) 0.0686(11) 0.0058(9) 0.0254(9) 0.0064(9)
C4 0.0578(10) 0.0658(11) 0.0409(8) -0.0016(8) 0.0090(7) 0.0076(8)
C15 0.0722(12) 0.0861(14) 0.0519(10) 0.0068(10) 0.0207(9) 0.0057(11)
C17 0.0535(9) 0.0582(10) 0.0590(10) 0.0051(8) 0.0068(8) -0.0001(8)
C10 0.0698(11) 0.0387(8) 0.0521(9) 0.0005(7) 0.0020(8) -0.0025(8)
C3 0.0688(11) 0.0735(12) 0.0465(9) 0.0093(9) 0.0195(8) 0.0117(10)
C13 0.0563(10) 0.0646(11) 0.0496(9) -0.0014(8) 0.0098(8) 0.0010(8)
C14 0.0565(10) 0.0859(14) 0.0524(10) 0.0096(10) 0.0046(8) 0.0099(10)
C16 0.0588(11) 0.0825(14) 0.0705(12) 0.0126(11) 0.0181(9) 0.0077(10)

loop_
_atom_type_symbol
_atom_type_description
_atom_type_scat_dispersion_real
_atom_type_scat_dispersion_imag
_atom_type_scat_source
C C 0.0181 0.0091 'International Tables Vol C Tables 4.2.6.8 and 6.1.1.4'
H H 0.0000 0.0000 'International Tables Vol C Tables 4.2.6.8 and 6.1.1.4'
N N 0.0311 0.0180 'International Tables Vol C Tables 4.2.6.8 and 6.1.1.4'
O O 0.0492 0.0322 'International Tables Vol C Tables 4.2.6.8 and 6.1.1.4'

loop_
_geom_angle_atom_site_label_1
_geom_angle_atom_site_label_2
_geom_angle_atom_site_label_3
_geom_angle
O1 N1 C7 119.86(13)
O1 N1 C11 118.68(12)
C7 N1 C11 121.46(13)
N1 C7 C8 118.45(15)
N1 C7 C5 119.12(13)
C8 C7 C5 122.43(14)
C6 C5 C4 118.25(16)
C6 C5 C7 121.93(14)
C4 C5 C7 119.76(15)
C8 C9 C10 118.73(15)
C8 C9 H9 120.6
C10 C9 H9 120.6
C1 C6 C5 120.88(15)
C1 C6 H6 119.6
C5 C6 H6 119.6
N1 C11 C10 118.43(14)
N1 C11 C12 115.09(13)
C10 C11 C12 126.48(15)
C6 C1 C2 120.06(17)
C6 C1 H1 120.0
C2 C1 H1 120.0
C9 C8 C7 121.41(15)
C9 C8 H8 119.3
C7 C8 H8 119.3
C11 C12 C17 115.46(14)
C11 C12 C13 110.95(13)
C17 C12 C13 102.13(13)
C11 C12 H12 109.3
C17 C12 H12 109.3
C13 C12 H12 109.3
C14 C18 C17 95.74(15)
C14 C18 H18A 112.6
C17 C18 H18A 112.6
C14 C18 H18B 112.6
C17 C18 H18B 112.6
H18A C18 H18B 110.1
C3 C2 C1 119.99(18)
C3 C2 H2 120.0
C1 C2 H2 120.0
C3 C4 C5 120.52(17)
C3 C4 H4 119.7
C5 C4 H4 119.7
C14 C15 C16 102.69(15)
C14 C15 H15A 111.2
C16 C15 H15A 111.2
C14 C15 H15B 111.2
C16 C15 H15B 111.2
H15A C15 H15B 109.1
C16 C17 C18 101.61(15)
C16 C17 C12 106.45(15)
C18 C17 C12 100.60(14)
C16 C17 H17 115.4
C18 C17 H17 115.4
C12 C17 H17 115.4
C9 C10 C11 121.49(16)
C9 C10 H10 119.3
C11 C10 H10 119.3
C2 C3 C4 120.28(16)
C2 C3 H3 119.9
C4 C3 H3 119.9
C14 C13 C12 103.70(14)
C14 C13 H13A 111.0
C12 C13 H13A 111.0
C14 C13 H13B 111.0
C12 C13 H13B 111.0
H13A C13 H13B 109.0
C18 C14 C15 102.17(16)
C18 C14 C13 101.27(15)
C15 C14 C13 107.45(16)
C18 C14 H14 114.8
C15 C14 H14 114.8
C13 C14 H14 114.8
C17 C16 C15 104.46(15)
C17 C16 H16A 110.9
C15 C16 H16A 110.9
C17 C16 H16B 110.9
C15 C16 H16B 110.9
H16A C16 H16B 108.9

loop_
_geom_bond_atom_site_label_1
_geom_bond_atom_site_label_2
_geom_bond_distance
O1 N1 1.3036(16)
N1 C7 1.3776(19)
N1 C11 1.378(2)
C7 C8 1.382(2)
C7 C5 1.478(2)
C5 C6 1.393(2)
C5 C4 1.395(2)
C9 C8 1.372(3)
C9 C10 1.376(3)
C9 H9 0.9300
C6 C1 1.379(2)
C6 H6 0.9300
C11 C10 1.379(2)
C11 C12 1.505(2)
C1 C2 1.379(3)
C1 H1 0.9300
C8 H8 0.9300
C12 C17 1.549(2)
C12 C13 1.561(2)
C12 H12 0.9800
C18 C14 1.506(3)
C18 C17 1.530(3)
C18 H18A 0.9700
C18 H18B 0.9700
C2 C3 1.375(3)
C2 H2 0.9300
C4 C3 1.383(3)
C4 H4 0.9300
C15 C14 1.522(3)
C15 C16 1.535(3)
C15 H15A 0.9700
C15 H15B 0.9700
C17 C16 1.527(3)
C17 H17 0.9800
C10 H10 0.9300
C3 H3 0.9300
C13 C14 1.540(3)
C13 H13A 0.9700
C13 H13B 0.9700
C14 H14 0.9800
C16 H16A 0.9700
C16 H16B 0.9700

loop_
_geom_torsion_atom_site_label_1
_geom_torsion_atom_site_label_2
_geom_torsion_atom_site_label_3
_geom_torsion_atom_site_label_4
_geom_torsion
O1 N1 C7 C8 176.86(14)
C11 N1 C7 C8 -2.1(2)
O1 N1 C7 C5 -3.4(2)
C11 N1 C7 C5 177.65(13)
N1 C7 C5 C6 -50.4(2)
C8 C7 C5 C6 129.40(17)
N1 C7 C5 C4 132.52(15)
C8 C7 C5 C4 -47.7(2)
C4 C5 C6 C1 -0.4(2)
C7 C5 C6 C1 -177.57(14)
O1 N1 C11 C10 -177.23(14)
C7 N1 C11 C10 1.8(2)
O1 N1 C11 C12 3.5(2)
C7 N1 C11 C12 -177.51(13)
C5 C6 C1 C2 -0.3(3)
C10 C9 C8 C7 1.0(3)
N1 C7 C8 C9 0.7(2)
C5 C7 C8 C9 -179.07(15)
N1 C11 C12 C17 -175.30(13)
C10 C11 C12 C17 5.5(2)
N1 C11 C12 C13 69.14(18)
C10 C11 C12 C13 -110.06(19)
C6 C1 C2 C3 0.8(3)
C6 C5 C4 C3 0.7(2)
C7 C5 C4 C3 177.89(15)
C14 C18 C17 C16 52.40(17)
C14 C18 C17 C12 -57.03(16)
C11 C12 C17 C16 170.03(14)
C13 C12 C17 C16 -69.48(16)
C11 C12 C17 C18 -84.37(17)
C13 C12 C17 C18 36.11(17)
C8 C9 C10 C11 -1.4(3)
N1 C11 C10 C9 0.0(3)
C12 C11 C10 C9 179.22(16)
C1 C2 C3 C4 -0.6(3)
C5 C4 C3 C2 -0.2(3)
C11 C12 C13 C14 121.79(15)
C17 C12 C13 C14 -1.80(17)
C17 C18 C14 C15 -55.04(17)
C17 C18 C14 C13 55.80(16)
C16 C15 C14 C18 36.7(2)
C16 C15 C14 C13 -69.4(2)
C12 C13 C14 C18 -33.83(18)
C12 C13 C14 C15 72.91(18)
C18 C17 C16 C15 -30.9(2)
C12 C17 C16 C15 73.96(19)
C14 C15 C16 C17 -3.0(2)
